data_2223953
loop_
_publ_author_name
'Zhu, Xue-Wen'
'Yang, Xu-Zhao'
'Zhang, Chun-Xia'
'Li, Gang-Sen'
'Yin, Zhi-Gang'

_publ_section_title
;
 Diiodido{4-nitro-2-[2-(piperidin-1-yl)ethyliminomethyl]phenolato}zinc(II)
;
_journal_coeditor_code OM2281
_journal_issue 11
_journal_name_full 'Acta Crystallographica Section E'
_journal_page_first m1332
_journal_page_last m1333
_journal_paper_doi 10.1107/S1600536809040495
_journal_volume 65
_journal_year 2009
_chemical_formula_iupac '[Zn I2 (C14 H19 N3 O3)]'
_chemical_formula_moiety 'C14 H19 I2 N3 O3 Zn'
_chemical_formula_sum 'C14 H19 I2 N3 O3 Zn'
_chemical_formula_weight 596.49
_chemical_name_systematic
;
Diiodido{4-nitro-2-[2-(piperidin-1-yl)ethyliminomethyl]phenolato}zinc(II)
;
_space_group_IT_number 2
_symmetry_cell_setting triclinic
_symmetry_space_group_name_Hall '-P 1'
_symmetry_space_group_name_H-M 'P -1'
_atom_sites_solution_hydrogens geom
_atom_sites_solution_primary direct
_atom_sites_solution_secondary difmap
_audit_creation_method SHELXL-97
_cell_angle_alpha 89.553(2)
_cell_angle_beta 89.334(2)
_cell_angle_gamma 68.984(2)
_cell_formula_units_Z 2
_cell_length_a 8.7467(2)
_cell_length_b 10.7114(3)
_cell_length_c 10.9541(2)
_cell_measurement_reflns_used 1800
_cell_measurement_temperature 298(2)
_cell_measurement_theta_max 25.5
_cell_measurement_theta_min 2.6
_cell_volume 957.94(4)
_computing_cell_refinement 'SAINT (Bruker, 2004)'
_computing_data_collection 'APEX2 (Bruker, 2004)'
_computing_data_reduction 'SAINT (Bruker, 2004)'
_computing_molecular_graphics 'SHELXTL (Sheldrick, 2008)'
_computing_publication_material 'SHELXL97 (Sheldrick, 2008)'
_computing_structure_refinement 'SHELXL97 (Sheldrick, 2008)'
_computing_structure_solution 'SHELXS97 (Sheldrick, 2008)'
_diffrn_ambient_temperature 298(2)
_diffrn_measured_fraction_theta_full 0.966
_diffrn_measured_fraction_theta_max 0.966
_diffrn_measurement_device_type 'Bruker APEXII CCD area-detector'
_diffrn_measurement_method \w
_diffrn_radiation_monochromator graphite
_diffrn_radiation_source 'fine-focus sealed tube'
_diffrn_radiation_type MoK\a
_diffrn_radiation_wavelength 0.71073
_diffrn_reflns_av_R_equivalents 0.0169
_diffrn_reflns_av_sigmaI/netI 0.0379
_diffrn_reflns_limit_h_max 10
_diffrn_reflns_limit_h_min -11
_diffrn_reflns_limit_k_max 13
_diffrn_reflns_limit_k_min -11
_diffrn_reflns_limit_l_max 13
_diffrn_reflns_limit_l_min -13
_diffrn_reflns_number 5795
_diffrn_reflns_theta_full 26.99
_diffrn_reflns_theta_max 26.99
_diffrn_reflns_theta_min 1.86
_diffrn_standards_number 0
_exptl_absorpt_coefficient_mu 4.520
_exptl_absorpt_correction_T_max 0.4967
_exptl_absorpt_correction_T_min 0.4651
_exptl_absorpt_correction_type multi-scan
_exptl_absorpt_process_details '(SADABS; Sheldrick, 2004)'
_exptl_crystal_colour colorless
_exptl_crystal_density_diffrn 2.068
_exptl_crystal_density_method 'not measured'
_exptl_crystal_description block
_exptl_crystal_F_000 568
_exptl_crystal_size_max 0.20
_exptl_crystal_size_mid 0.20
_exptl_crystal_size_min 0.18
_refine_diff_density_max 0.496
_refine_diff_density_min -0.621
_refine_ls_extinction_method none
_refine_ls_goodness_of_fit_ref 1.009
_refine_ls_hydrogen_treatment mixed
_refine_ls_matrix_type full
_refine_ls_number_parameters 211
_refine_ls_number_reflns 4034
_refine_ls_number_restraints 1
_refine_ls_restrained_S_all 1.009
_refine_ls_R_factor_all 0.0540
_refine_ls_R_factor_gt 0.0356
_refine_ls_shift/su_max 0.001
_refine_ls_shift/su_max_lt 0.001
_refine_ls_shift/su_mean 0.000
_refine_ls_structure_factor_coef Fsqd
_refine_ls_weighting_details 'calc w=1/[\s^2^(Fo^2^)+(0.0311P)^2^+0.4408P] where P=(Fo^2^+2Fc^2^)/3'
_refine_ls_weighting_scheme calc
_refine_ls_wR_factor_gt 0.0709
_refine_ls_wR_factor_ref 0.0798
_reflns_number_gt 2994
_reflns_number_total 4034
_reflns_threshold_expression I>2\s(I)
_cod_data_source_file om2281.cif
_cod_data_source_block I
_cod_database_code 2223953
_cod_database_fobs_code 2223953

loop_
_symmetry_equiv_pos_as_xyz
'x, y, z'
'-x, -y, -z'

loop_
_atom_site_type_symbol
_atom_site_label
_atom_site_fract_x
_atom_site_fract_y
_atom_site_fract_z
_atom_site_U_iso_or_equiv
_atom_site_adp_type
_atom_site_calc_flag
_atom_site_refinement_flags
_atom_site_occupancy
_atom_site_disorder_assembly
_atom_site_disorder_group
Zn Zn1 0.38637(6) 0.75022(5) 0.70365(5) 0.04264(14) Uani d . 1 . .
I I1 0.26005(4) 1.00680(3) 0.70856(3) 0.06259(13) Uani d . 1 . .
I I2 0.68572(4) 0.65555(4) 0.63039(4) 0.07424(14) Uani d . 1 . .
N N1 0.2296(4) 0.7001(4) 0.5954(3) 0.0390(8) Uani d . 1 . .
N N2 0.2722(4) 0.8331(3) 0.2827(3) 0.0363(8) Uani d D 1 . .
N N3 0.0106(4) 0.3085(3) 0.8808(3) 0.0435(9) Uani d . 1 . .
O O1 0.3662(4) 0.6417(3) 0.8421(3) 0.0533(8) Uani d . 1 . .
O O2 -0.0766(4) 0.3055(3) 0.7938(3) 0.0579(9) Uani d . 1 . .
O O3 0.0124(4) 0.2483(3) 0.9762(3) 0.0587(9) Uani d . 1 . .
C C1 0.1913(5) 0.5441(4) 0.7469(3) 0.0345(9) Uani d . 1 . .
C C2 0.2852(5) 0.5627(4) 0.8453(4) 0.0355(9) Uani d . 1 . .
C C3 0.2900(5) 0.4870(4) 0.9535(4) 0.0415(10) Uani d . 1 . .
H H3 0.3534 0.4954 1.0183 0.050 Uiso calc R 1 . .
C C4 0.2054(5) 0.4026(4) 0.9657(4) 0.0393(10) Uani d . 1 . .
H H4 0.2104 0.3549 1.0377 0.047 Uiso calc R 1 . .
C C5 0.1107(5) 0.3891(4) 0.8682(3) 0.0344(9) Uani d . 1 . .
C C6 0.1057(5) 0.4572(4) 0.7614(4) 0.0378(9) Uani d . 1 . .
H H6 0.0438 0.4454 0.6970 0.045 Uiso calc R 1 . .
C C7 0.1648(5) 0.6156(4) 0.6312(4) 0.0378(10) Uani d . 1 . .
H H7 0.0934 0.5985 0.5774 0.045 Uiso calc R 1 . .
C C8 0.1724(5) 0.7702(5) 0.4791(4) 0.0482(11) Uani d . 1 . .
H H8A 0.1146 0.8647 0.4939 0.058 Uiso calc R 1 . .
H H8B 0.0975 0.7346 0.4405 0.058 Uiso calc R 1 . .
C C9 0.3181(5) 0.7512(5) 0.3965(4) 0.0459(11) Uani d . 1 . .
H H9A 0.3989 0.7758 0.4401 0.055 Uiso calc R 1 . .
H H9B 0.3676 0.6575 0.3748 0.055 Uiso calc R 1 . .
C C10 0.2279(6) 0.9798(4) 0.3042(4) 0.0508(12) Uani d . 1 . .
H H10A 0.3208 0.9959 0.3385 0.061 Uiso calc R 1 . .
H H10B 0.1380 1.0103 0.3626 0.061 Uiso calc R 1 . .
C C11 0.1785(6) 1.0575(5) 0.1866(4) 0.0569(13) Uani d . 1 . .
H H11A 0.1527 1.1519 0.2022 0.068 Uiso calc R 1 . .
H H11B 0.0809 1.0462 0.1553 0.068 Uiso calc R 1 . .
C C12 0.3150(6) 1.0100(5) 0.0919(4) 0.0537(12) Uani d . 1 . .
H H12A 0.2793 1.0582 0.0159 0.064 Uiso calc R 1 . .
H H12B 0.4100 1.0277 0.1200 0.064 Uiso calc R 1 . .
C C13 0.3597(7) 0.8626(5) 0.0713(4) 0.0609(14) Uani d . 1 . .
H H13A 0.4504 0.8317 0.0137 0.073 Uiso calc R 1 . .
H H13B 0.2672 0.8464 0.0362 0.073 Uiso calc R 1 . .
C C14 0.4070(6) 0.7853(5) 0.1887(4) 0.0609(14) Uani d . 1 . .
H H14A 0.4314 0.6911 0.1730 0.073 Uiso calc R 1 . .
H H14B 0.5052 0.7954 0.2201 0.073 Uiso calc R 1 . .
H H2 0.183(4) 0.825(5) 0.250(4) 0.080 Uiso d D 1 . .

loop_
_atom_site_aniso_label
_atom_site_aniso_U_11
_atom_site_aniso_U_22
_atom_site_aniso_U_33
_atom_site_aniso_U_12
_atom_site_aniso_U_13
_atom_site_aniso_U_23
Zn1 0.0420(3) 0.0466(3) 0.0436(3) -0.0209(2) -0.0078(2) 0.0040(2)
I1 0.0622(2) 0.0466(2) 0.0738(3) -0.01273(16) -0.01062(18) -0.00726(17)
I2 0.03816(19) 0.0782(3) 0.0974(3) -0.00982(18) -0.00365(18) -0.0088(2)
N1 0.0397(19) 0.047(2) 0.0332(19) -0.0191(17) -0.0049(16) 0.0070(16)
N2 0.040(2) 0.039(2) 0.0326(19) -0.0174(16) -0.0002(15) 0.0030(15)
N3 0.042(2) 0.037(2) 0.048(2) -0.0101(17) -0.0009(18) 0.0072(17)
O1 0.065(2) 0.070(2) 0.0409(17) -0.0426(19) -0.0175(15) 0.0099(16)
O2 0.068(2) 0.062(2) 0.060(2) -0.0424(19) -0.0181(18) 0.0107(17)
O3 0.063(2) 0.055(2) 0.059(2) -0.0233(17) -0.0031(17) 0.0232(17)
C1 0.033(2) 0.042(2) 0.026(2) -0.0120(18) -0.0035(17) 0.0023(17)
C2 0.033(2) 0.040(2) 0.034(2) -0.0144(19) -0.0044(17) 0.0017(18)
C3 0.039(2) 0.051(3) 0.032(2) -0.013(2) -0.0081(18) 0.0002(19)
C4 0.038(2) 0.040(2) 0.032(2) -0.0050(19) 0.0018(18) 0.0087(18)
C5 0.037(2) 0.032(2) 0.033(2) -0.0111(18) -0.0016(18) 0.0033(17)
C6 0.039(2) 0.040(2) 0.035(2) -0.0142(19) -0.0066(18) 0.0030(18)
C7 0.038(2) 0.048(3) 0.029(2) -0.017(2) -0.0046(18) 0.0038(19)
C8 0.048(3) 0.064(3) 0.036(2) -0.025(2) -0.006(2) 0.012(2)
C9 0.046(3) 0.047(3) 0.042(3) -0.013(2) 0.000(2) 0.012(2)
C10 0.068(3) 0.041(3) 0.043(3) -0.020(2) 0.006(2) 0.003(2)
C11 0.063(3) 0.043(3) 0.056(3) -0.008(2) 0.011(3) 0.012(2)
C12 0.053(3) 0.062(3) 0.048(3) -0.024(3) 0.003(2) 0.014(2)
C13 0.071(3) 0.066(4) 0.044(3) -0.022(3) 0.014(3) 0.005(2)
C14 0.067(3) 0.049(3) 0.055(3) -0.007(3) 0.025(3) 0.004(2)

loop_
_atom_type_symbol
_atom_type_description
_atom_type_scat_dispersion_real
_atom_type_scat_dispersion_imag
_atom_type_scat_source
C C 0.0033 0.0016 'International Tables Vol C Tables 4.2.6.8 and 6.1.1.4'
H H 0.0000 0.0000 'International Tables Vol C Tables 4.2.6.8 and 6.1.1.4'
N N 0.0061 0.0033 'International Tables Vol C Tables 4.2.6.8 and 6.1.1.4'
O O 0.0106 0.0060 'International Tables Vol C Tables 4.2.6.8 and 6.1.1.4'
Zn Zn 0.2839 1.4301 'International Tables Vol C Tables 4.2.6.8 and 6.1.1.4'
I I -0.4742 1.8119 'International Tables Vol C Tables 4.2.6.8 and 6.1.1.4'

loop_
_geom_angle_atom_site_label_1
_geom_angle_atom_site_label_2
_geom_angle_atom_site_label_3
_geom_angle_site_symmetry_1
_geom_angle_site_symmetry_3
_geom_angle
_geom_angle_publ_flag
O1 Zn1 N1 . . 94.96(13) y
O1 Zn1 I2 . . 107.27(10) y
N1 Zn1 I2 . . 113.81(10) y
O1 Zn1 I1 . . 121.56(10) y
N1 Zn1 I1 . . 102.97(10) y
I2 Zn1 I1 . . 114.61(2) y
C7 N1 C8 . . 117.3(4) ?
C7 N1 Zn1 . . 121.3(3) ?
C8 N1 Zn1 . . 121.0(3) ?
C9 N2 C10 . . 113.3(3) ?
C9 N2 C14 . . 110.7(3) ?
C10 N2 C14 . . 110.1(3) ?
C9 N2 H2 . . 111(3) ?
C10 N2 H2 . . 105(3) ?
C14 N2 H2 . . 107(3) ?
O3 N3 O2 . . 122.8(4) ?
O3 N3 C5 . . 119.6(4) ?
O2 N3 C5 . . 117.6(3) ?
C2 O1 Zn1 . . 126.5(3) ?
C6 C1 C2 . . 119.3(4) ?
C6 C1 C7 . . 114.7(4) ?
C2 C1 C7 . . 125.8(4) ?
O1 C2 C1 . . 124.3(4) ?
O1 C2 C3 . . 118.5(4) ?
C1 C2 C3 . . 117.2(4) ?
C4 C3 C2 . . 122.4(4) ?
C4 C3 H3 . . 118.8 ?
C2 C3 H3 . . 118.8 ?
C3 C4 C5 . . 119.0(4) ?
C3 C4 H4 . . 120.5 ?
C5 C4 H4 . . 120.5 ?
C6 C5 C4 . . 120.6(4) ?
C6 C5 N3 . . 118.8(4) ?
C4 C5 N3 . . 120.5(4) ?
C5 C6 C1 . . 121.4(4) ?
C5 C6 H6 . . 119.3 ?
C1 C6 H6 . . 119.3 ?
N1 C7 C1 . . 126.9(4) ?
N1 C7 H7 . . 116.5 ?
C1 C7 H7 . . 116.5 ?
N1 C8 C9 . . 109.1(4) ?
N1 C8 H8A . . 109.9 ?
C9 C8 H8A . . 109.9 ?
N1 C8 H8B . . 109.9 ?
C9 C8 H8B . . 109.9 ?
H8A C8 H8B . . 108.3 ?
N2 C9 C8 . . 112.2(3) ?
N2 C9 H9A . . 109.2 ?
C8 C9 H9A . . 109.2 ?
N2 C9 H9B . . 109.2 ?
C8 C9 H9B . . 109.2 ?
H9A C9 H9B . . 107.9 ?
N2 C10 C11 . . 110.8(4) ?
N2 C10 H10A . . 109.5 ?
C11 C10 H10A . . 109.5 ?
N2 C10 H10B . . 109.5 ?
C11 C10 H10B . . 109.5 ?
H10A C10 H10B . . 108.1 ?
C10 C11 C12 . . 110.9(4) ?
C10 C11 H11A . . 109.5 ?
C12 C11 H11A . . 109.5 ?
C10 C11 H11B . . 109.5 ?
C12 C11 H11B . . 109.5 ?
H11A C11 H11B . . 108.0 ?
C13 C12 C11 . . 109.5(4) ?
C13 C12 H12A . . 109.8 ?
C11 C12 H12A . . 109.8 ?
C13 C12 H12B . . 109.8 ?
C11 C12 H12B . . 109.8 ?
H12A C12 H12B . . 108.2 ?
C12 C13 C14 . . 111.2(4) ?
C12 C13 H13A . . 109.4 ?
C14 C13 H13A . . 109.4 ?
C12 C13 H13B . . 109.4 ?
C14 C13 H13B . . 109.4 ?
H13A C13 H13B . . 108.0 ?
N2 C14 C13 . . 111.4(4) ?
N2 C14 H14A . . 109.3 ?
C13 C14 H14A . . 109.3 ?
N2 C14 H14B . . 109.3 ?
C13 C14 H14B . . 109.3 ?
H14A C14 H14B . . 108.0 ?

loop_
_geom_bond_atom_site_label_1
_geom_bond_atom_site_label_2
_geom_bond_site_symmetry_2
_geom_bond_distance
_geom_bond_publ_flag
Zn1 O1 . 1.948(3) y
Zn1 N1 . 2.037(3) y
Zn1 I2 . 2.5666(6) y
Zn1 I1 . 2.5690(6) y
N1 C7 . 1.284(5) ?
N1 C8 . 1.473(5) ?
N2 C9 . 1.492(5) ?
N2 C10 . 1.496(5) ?
N2 C14 . 1.503(5) ?
N2 H2 . 0.89(4) ?
N3 O3 . 1.220(4) ?
N3 O2 . 1.235(5) ?
N3 C5 . 1.439(5) ?
O1 C2 . 1.285(5) ?
C1 C6 . 1.396(6) ?
C1 C2 . 1.420(5) ?
C1 C7 . 1.452(5) ?
C2 C3 . 1.423(5) ?
C3 C4 . 1.363(6) ?
C3 H3 . 0.9300 ?
C4 C5 . 1.398(6) ?
C4 H4 . 0.9300 ?
C5 C6 . 1.367(5) ?
C6 H6 . 0.9300 ?
C7 H7 . 0.9300 ?
C8 C9 . 1.508(6) ?
C8 H8A . 0.9700 ?
C8 H8B . 0.9700 ?
C9 H9A . 0.9700 ?
C9 H9B . 0.9700 ?
C10 C11 . 1.509(6) ?
C10 H10A . 0.9700 ?
C10 H10B . 0.9700 ?
C11 C12 . 1.518(6) ?
C11 H11A . 0.9700 ?
C11 H11B . 0.9700 ?
C12 C13 . 1.502(7) ?
C12 H12A . 0.9700 ?
C12 H12B . 0.9700 ?
C13 C14 . 1.503(7) ?
C13 H13A . 0.9700 ?
C13 H13B . 0.9700 ?
C14 H14A . 0.9700 ?
C14 H14B . 0.9700 ?

loop_
_geom_hbond_atom_site_label_D
_geom_hbond_atom_site_label_H
_geom_hbond_atom_site_label_A
_geom_hbond_site_symmetry_A
_geom_hbond_distance_DH
_geom_hbond_distance_HA
_geom_hbond_distance_DA
_geom_hbond_angle_DHA
N2 H2 O2 2_566 0.89(4) 2.00(3) 2.777(5) 144(5)
